data_2219780
loop_
_publ_author_name
'Ramesh, P.'
'Venkatesan, Ramaiyan'
'Manikannan, Ramaiyan'
'Muthusubramanian, S.'
'Ponnuswamy, M. N.'

_publ_section_title
;
 1-(2,4-Dinitrophenyl)-3-(4-methylphenyl)-4-phenylsulfanyl-1<i>H</i>-pyrazole
;
_journal_coeditor_code BT2786
_journal_issue 11
_journal_name_full 'Acta Crystallographica Section E'
_journal_page_first o2093
_journal_paper_doi 10.1107/S160053680803122X
_journal_volume 64
_journal_year 2008
_chemical_formula_iupac 'C22 H16 N4 O4 S'
_chemical_formula_moiety 'C22 H16 N4 O4 S'
_chemical_formula_sum 'C22 H16 N4 O4 S'
_chemical_formula_weight 432.45
_chemical_name_systematic
;
1-(2,4-Dinitrophenyl)-3-(4-methylphenyl)-4-phenylsulfanyl-1<i>H</i>-pyrazole
;
_space_group_IT_number 14
_symmetry_cell_setting monoclinic
_symmetry_space_group_name_Hall '-P 2ybc'
_symmetry_space_group_name_H-M 'P 1 21/c 1'
_atom_sites_solution_hydrogens geom
_atom_sites_solution_primary direct
_atom_sites_solution_secondary difmap
_audit_creation_method SHELXL-97
_cell_angle_alpha 90.00
_cell_angle_beta 106.733(2)
_cell_angle_gamma 90.00
_cell_formula_units_Z 4
_cell_length_a 7.3802(3)
_cell_length_b 26.6996(11)
_cell_length_c 10.6691(4)
_cell_measurement_reflns_used 5342
_cell_measurement_temperature 293(2)
_cell_measurement_theta_max 30.29
_cell_measurement_theta_min 1.53
_cell_volume 2013.31(14)
_computing_cell_refinement 'SAINT (Bruker, 2004)'
_computing_data_collection 'APEX2 (Bruker, 2004)'
_computing_data_reduction 'SAINT (Bruker, 2004)'
_computing_molecular_graphics 'ORTEP (Farrugia, 1997)'
_computing_publication_material 'SHELXL97 (Sheldrick, 2008) and PLATON (Spek, 2003)'
_computing_structure_refinement 'SHELXL97 (Sheldrick, 2008)'
_computing_structure_solution 'SHELXS97 (Sheldrick, 2008)'
_diffrn_ambient_temperature 293(2)
_diffrn_measured_fraction_theta_full 1.000
_diffrn_measured_fraction_theta_max 0.991
_diffrn_measurement_device_type 'Bruker APEXII CCD area-detector'
_diffrn_measurement_method '\w and \f'
_diffrn_radiation_monochromator graphite
_diffrn_radiation_source 'fine-focus sealed tube'
_diffrn_radiation_type MoK\a
_diffrn_radiation_wavelength 0.71073
_diffrn_reflns_av_R_equivalents 0.0305
_diffrn_reflns_av_sigmaI/netI 0.0312
_diffrn_reflns_limit_h_max 10
_diffrn_reflns_limit_h_min -10
_diffrn_reflns_limit_k_max 37
_diffrn_reflns_limit_k_min -36
_diffrn_reflns_limit_l_max 15
_diffrn_reflns_limit_l_min -14
_diffrn_reflns_number 26409
_diffrn_reflns_theta_full 25.00
_diffrn_reflns_theta_max 30.29
_diffrn_reflns_theta_min 1.53
_diffrn_standards_decay_% 0
_diffrn_standards_number 0
_exptl_absorpt_coefficient_mu 0.199
_exptl_absorpt_correction_T_max 0.963
_exptl_absorpt_correction_T_min 0.951
_exptl_absorpt_correction_type multi-scan
_exptl_absorpt_process_details '(SADABS; Sheldrick, 2001)'
_exptl_crystal_colour Colorless
_exptl_crystal_density_diffrn 1.427
_exptl_crystal_density_method 'not measured'
_exptl_crystal_description Block
_exptl_crystal_F_000 896
_exptl_crystal_size_max 0.25
_exptl_crystal_size_mid 0.21
_exptl_crystal_size_min 0.19
_refine_diff_density_max 0.384
_refine_diff_density_min -0.271
_refine_ls_extinction_coef 0.0074(13)
_refine_ls_extinction_expression Fc^*^=kFc[1+0.001xFc^2^\l^3^/sin(2\q)]^-1/4^
_refine_ls_extinction_method 'SHELXL97 (Sheldrick, 2008)'
_refine_ls_goodness_of_fit_ref 1.047
_refine_ls_hydrogen_treatment constr
_refine_ls_matrix_type full
_refine_ls_number_parameters 282
_refine_ls_number_reflns 5987
_refine_ls_number_restraints 1
_refine_ls_restrained_S_all 1.047
_refine_ls_R_factor_all 0.0813
_refine_ls_R_factor_gt 0.0501
_refine_ls_shift/su_max 0.039
_refine_ls_shift/su_mean 0.001
_refine_ls_structure_factor_coef Fsqd
_refine_ls_weighting_details 'calc w=1/[\s^2^(Fo^2^)+(0.0774P)^2^+0.3656P] where P=(Fo^2^+2Fc^2^)/3'
_refine_ls_weighting_scheme calc
_refine_ls_wR_factor_gt 0.1303
_refine_ls_wR_factor_ref 0.1542
_reflns_number_gt 4104
_reflns_number_total 5987
_reflns_threshold_expression I>2\s(I)
_cod_data_source_file bt2786.cif
_cod_data_source_block I
_cod_original_sg_symbol_H-M 'P 21/c '
_cod_database_code 2219780
_cod_database_fobs_code 2219780

loop_
_symmetry_equiv_pos_as_xyz
'x, y, z'
'-x, y+1/2, -z+1/2'
'-x, -y, -z'
'x, -y-1/2, z-1/2'

loop_
_atom_site_type_symbol
_atom_site_label
_atom_site_fract_x
_atom_site_fract_y
_atom_site_fract_z
_atom_site_U_iso_or_equiv
_atom_site_adp_type
_atom_site_calc_flag
_atom_site_refinement_flags
_atom_site_occupancy
S S1 0.24305(7) 0.133863(17) 0.05946(4) 0.04676(15) Uani d . 1
O O1 0.8025(2) 0.24070(6) 0.22748(16) 0.0669(4) Uani d . 1
O O2 0.8088(3) 0.29587(8) 0.37625(14) 0.0842(6) Uani d . 1
O O3 0.8511(3) 0.46380(7) 0.2362(2) 0.0960(7) Uani d . 1
O O4 0.7256(4) 0.48434(8) 0.0364(3) 0.1256(9) Uani d . 1
N N1 0.4753(2) 0.25931(5) 0.00834(11) 0.0335(3) Uani d . 1
N N2 0.4052(2) 0.24683(5) -0.12163(11) 0.0347(3) Uani d . 1
C C3 0.3241(2) 0.20272(6) -0.12297(13) 0.0322(3) Uani d . 1
C C4 0.3385(2) 0.18664(6) 0.00663(14) 0.0347(3) Uani d . 1
C C5 0.4325(2) 0.22374(6) 0.08542(14) 0.0357(4) Uani d . 1
H H5 0.4623 0.2246 0.1762 0.043 Uiso calc R 1
C C6 0.5566(2) 0.30667(6) 0.04053(14) 0.0345(3) Uani d . 1
C C7 0.6824(2) 0.31920(7) 0.16180(15) 0.0391(4) Uani d . 1
C C8 0.7453(3) 0.36745(7) 0.19047(19) 0.0483(4) Uani d . 1
H H8 0.8243 0.3757 0.2728 0.058 Uiso calc R 1
C C9 0.6891(3) 0.40307(7) 0.0953(2) 0.0502(5) Uani d . 1
C C10 0.5710(3) 0.39244(7) -0.0262(2) 0.0518(5) Uani d . 1
H H10 0.5368 0.4172 -0.0899 0.062 Uiso calc R 1
C C11 0.5037(3) 0.34446(6) -0.05236(17) 0.0433(4) Uani d . 1
H H11 0.4209 0.3371 -0.1340 0.052 Uiso calc R 1
N N12 0.7691(2) 0.28207(7) 0.26313(15) 0.0524(4) Uani d . 1
N N13 0.7602(3) 0.45433(7) 0.1245(3) 0.0727(6) Uani d . 1
C C14 0.2370(2) 0.17731(6) -0.24803(14) 0.0339(3) Uani d . 1
C C15 0.1349(2) 0.20461(6) -0.35568(15) 0.0384(4) Uani d . 1
H H15 0.1154 0.2387 -0.3474 0.046 Uiso calc R 1
C C16 0.0619(3) 0.18132(7) -0.47542(16) 0.0458(4) Uani d . 1
H H16 -0.0059 0.2001 -0.5470 0.055 Uiso calc R 1
C C17 0.0875(3) 0.13087(7) -0.49080(16) 0.0461(4) Uani d . 1
C C18 0.1858(3) 0.10358(7) -0.38248(17) 0.0460(4) Uani d . 1
H H18 0.2027 0.0693 -0.3908 0.055 Uiso calc R 1
C C19 0.2596(3) 0.12621(6) -0.26211(15) 0.0409(4) Uani d . 1
H H19 0.3245 0.1071 -0.1903 0.049 Uiso calc R 1
C C20 0.0110(4) 0.10575(10) -0.62168(19) 0.0699(6) Uani d . 1
H H20A -0.0225 0.0718 -0.6090 0.105 Uiso calc R 1
H H20B 0.1058 0.1060 -0.6672 0.105 Uiso calc R 1
H H20C -0.0991 0.1234 -0.6723 0.105 Uiso calc R 1
C C21 0.4319(3) 0.09067(6) 0.09185(15) 0.0452(4) Uani d . 1
C C22 0.5983(3) 0.09830(8) 0.06220(19) 0.0548(5) Uani d . 1
H H22 0.6194 0.1282 0.0239 0.066 Uiso calc R 1
C C23 0.7352(3) 0.06106(9) 0.0897(2) 0.0709(7) Uani d . 1
H H23 0.8478 0.0658 0.0686 0.085 Uiso calc R 1
C C24 0.7049(4) 0.01713(9) 0.1480(2) 0.0782(7) Uani d U 1
H H24 0.7973 -0.0077 0.1669 0.094 Uiso calc R 1
C C25 0.5401(5) 0.01001(9) 0.1779(2) 0.0788(7) Uani d U 1
H H25 0.5206 -0.0197 0.2177 0.095 Uiso calc R 1
C C26 0.4027(4) 0.04593(7) 0.15001(19) 0.0621(6) Uani d . 1
H H26 0.2896 0.0405 0.1699 0.075 Uiso calc R 1

loop_
_atom_site_aniso_label
_atom_site_aniso_U_11
_atom_site_aniso_U_22
_atom_site_aniso_U_33
_atom_site_aniso_U_12
_atom_site_aniso_U_13
_atom_site_aniso_U_23
S1 0.0607(3) 0.0369(2) 0.0481(2) -0.0063(2) 0.0242(2) 0.00621(17)
O1 0.0606(10) 0.0587(10) 0.0737(10) 0.0097(8) 0.0071(8) 0.0176(8)
O2 0.0954(13) 0.1076(14) 0.0373(7) -0.0208(11) -0.0005(8) 0.0040(8)
O3 0.0905(14) 0.0649(11) 0.1282(17) -0.0231(10) 0.0248(12) -0.0467(11)
O4 0.168(2) 0.0447(11) 0.149(2) -0.0344(13) 0.0217(18) 0.0081(12)
N1 0.0451(8) 0.0293(6) 0.0273(5) -0.0015(6) 0.0123(5) -0.0012(5)
N2 0.0440(8) 0.0342(7) 0.0267(6) -0.0006(6) 0.0117(5) 0.0003(5)
C3 0.0383(8) 0.0296(8) 0.0300(6) 0.0013(6) 0.0118(6) 0.0005(5)
C4 0.0464(9) 0.0284(8) 0.0318(7) 0.0010(7) 0.0154(6) 0.0018(5)
C5 0.0489(10) 0.0332(8) 0.0275(6) 0.0026(7) 0.0150(6) 0.0019(6)
C6 0.0389(9) 0.0305(8) 0.0359(7) -0.0007(6) 0.0137(6) -0.0020(6)
C7 0.0380(9) 0.0421(9) 0.0380(8) -0.0018(7) 0.0123(7) -0.0010(7)
C8 0.0429(10) 0.0518(11) 0.0507(10) -0.0090(8) 0.0142(8) -0.0163(8)
C9 0.0485(11) 0.0332(9) 0.0721(12) -0.0070(8) 0.0226(10) -0.0095(8)
C10 0.0588(12) 0.0331(9) 0.0629(11) -0.0011(8) 0.0164(9) 0.0051(8)
C11 0.0511(10) 0.0346(9) 0.0421(8) -0.0013(8) 0.0100(7) 0.0020(7)
N12 0.0445(9) 0.0629(11) 0.0452(8) -0.0081(8) 0.0055(7) 0.0086(7)
N13 0.0709(13) 0.0410(10) 0.1077(17) -0.0137(9) 0.0283(12) -0.0197(11)
C14 0.0361(8) 0.0354(8) 0.0305(7) -0.0019(7) 0.0101(6) -0.0009(6)
C15 0.0389(9) 0.0377(9) 0.0380(8) 0.0011(7) 0.0104(7) 0.0057(6)
C16 0.0433(10) 0.0562(11) 0.0336(7) -0.0003(8) 0.0043(7) 0.0085(7)
C17 0.0450(10) 0.0574(11) 0.0337(7) -0.0060(9) 0.0079(7) -0.0058(7)
C18 0.0543(11) 0.0395(9) 0.0419(8) -0.0010(8) 0.0101(8) -0.0079(7)
C19 0.0490(10) 0.0371(9) 0.0331(7) 0.0037(7) 0.0064(7) 0.0001(6)
C20 0.0766(16) 0.0857(17) 0.0393(9) -0.0105(13) 0.0040(10) -0.0183(10)
C21 0.0660(13) 0.0320(8) 0.0312(7) -0.0041(8) 0.0037(8) -0.0015(6)
C22 0.0586(13) 0.0430(11) 0.0522(10) -0.0016(9) -0.0009(9) -0.0016(8)
C23 0.0576(14) 0.0649(15) 0.0721(14) 0.0066(11) -0.0098(11) -0.0138(12)
C24 0.0903(16) 0.0486(13) 0.0683(14) 0.0214(12) -0.0207(12) -0.0075(11)
C25 0.1190(19) 0.0403(12) 0.0612(13) 0.0079(13) 0.0006(13) 0.0060(10)
C26 0.0971(18) 0.0356(10) 0.0508(10) -0.0017(11) 0.0168(11) 0.0063(8)

loop_
_atom_type_symbol
_atom_type_description
_atom_type_scat_dispersion_real
_atom_type_scat_dispersion_imag
_atom_type_scat_source
C C 0.0033 0.0016 'International Tables Vol C Tables 4.2.6.8 and 6.1.1.4'
H H 0.0000 0.0000 'International Tables Vol C Tables 4.2.6.8 and 6.1.1.4'
N N 0.0061 0.0033 'International Tables Vol C Tables 4.2.6.8 and 6.1.1.4'
O O 0.0106 0.0060 'International Tables Vol C Tables 4.2.6.8 and 6.1.1.4'
S S 0.1246 0.1234 'International Tables Vol C Tables 4.2.6.8 and 6.1.1.4'

loop_
_geom_angle_atom_site_label_1
_geom_angle_atom_site_label_2
_geom_angle_atom_site_label_3
_geom_angle
C4 S1 C21 102.82(9)
C5 N1 N2 110.95(12)
C5 N1 C6 130.11(12)
N2 N1 C6 118.49(12)
C3 N2 N1 105.38(11)
N2 C3 C4 110.62(13)
N2 C3 C14 120.03(12)
C4 C3 C14 129.34(14)
C5 C4 C3 105.32(13)
C5 C4 S1 125.04(11)
C3 C4 S1 129.45(12)
N1 C5 C4 107.69(13)
N1 C5 H5 126.2
C4 C5 H5 126.2
C11 C6 C7 117.49(15)
C11 C6 N1 117.95(14)
C7 C6 N1 124.52(14)
C8 C7 C6 121.46(16)
C8 C7 N12 114.90(16)
C6 C7 N12 123.46(15)
C9 C8 C7 118.47(17)
C9 C8 H8 120.8
C7 C8 H8 120.8
C8 C9 C10 122.32(17)
C8 C9 N13 118.6(2)
C10 C9 N13 119.12(19)
C9 C10 C11 118.73(18)
C9 C10 H10 120.6
C11 C10 H10 120.6
C10 C11 C6 121.46(17)
C10 C11 H11 119.3
C6 C11 H11 119.3
O2 N12 O1 124.99(19)
O2 N12 C7 117.12(19)
O1 N12 C7 117.82(15)
O4 N13 O3 124.1(2)
O4 N13 C9 118.2(2)
O3 N13 C9 117.8(2)
C15 C14 C19 118.75(14)
C15 C14 C3 120.07(14)
C19 C14 C3 121.15(14)
C16 C15 C14 120.23(16)
C16 C15 H15 119.9
C14 C15 H15 119.9
C17 C16 C15 121.31(16)
C17 C16 H16 119.3
C15 C16 H16 119.3
C16 C17 C18 118.25(15)
C16 C17 C20 121.27(18)
C18 C17 C20 120.48(19)
C19 C18 C17 121.21(17)
C19 C18 H18 119.4
C17 C18 H18 119.4
C18 C19 C14 120.21(15)
C18 C19 H19 119.9
C14 C19 H19 119.9
C17 C20 H20A 109.5
C17 C20 H20B 109.5
H20A C20 H20B 109.5
C17 C20 H20C 109.5
H20A C20 H20C 109.5
H20B C20 H20C 109.5
C22 C21 C26 119.7(2)
C22 C21 S1 124.62(14)
C26 C21 S1 115.67(17)
C21 C22 C23 119.4(2)
C21 C22 H22 120.3
C23 C22 H22 120.3
C24 C23 C22 120.2(3)
C24 C23 H23 119.9
C22 C23 H23 119.9
C25 C24 C23 120.0(2)
C25 C24 H24 120.0
C23 C24 H24 120.0
C24 C25 C26 120.7(2)
C24 C25 H25 119.6
C26 C25 H25 119.6
C25 C26 C21 120.0(3)
C25 C26 H26 120.0
C21 C26 H26 120.0

loop_
_geom_bond_atom_site_label_1
_geom_bond_atom_site_label_2
_geom_bond_distance
S1 C4 1.7401(16)
S1 C21 1.765(2)
O1 N12 1.217(2)
O2 N12 1.214(2)
O3 N13 1.214(3)
O4 N13 1.205(3)
N1 C5 1.3519(19)
N1 N2 1.3741(16)
N1 C6 1.399(2)
N2 C3 1.319(2)
C3 C4 1.4223(19)
C3 C14 1.470(2)
C4 C5 1.354(2)
C5 H5 0.9300
C6 C11 1.389(2)
C6 C7 1.399(2)
C7 C8 1.374(3)
C7 N12 1.470(2)
C8 C9 1.366(3)
C8 H8 0.9300
C9 C10 1.368(3)
C9 N13 1.467(3)
C10 C11 1.373(3)
C10 H10 0.9300
C11 H11 0.9300
C14 C15 1.386(2)
C14 C19 1.388(2)
C15 C16 1.383(2)
C15 H15 0.9300
C16 C17 1.377(3)
C16 H16 0.9300
C17 C18 1.382(3)
C17 C20 1.505(2)
C18 C19 1.381(2)
C18 H18 0.9300
C19 H19 0.9300
C20 H20A 0.9600
C20 H20B 0.9600
C20 H20C 0.9600
C21 C22 1.368(3)
C21 C26 1.391(3)
C22 C23 1.387(3)
C22 H22 0.9300
C23 C24 1.376(4)
C23 H23 0.9300
C24 C25 1.356(4)
C24 H24 0.9300
C25 C26 1.365(4)
C25 H25 0.9300
C26 H26 0.9300

loop_
_geom_hbond_atom_site_label_D
_geom_hbond_atom_site_label_H
_geom_hbond_atom_site_label_A
_geom_hbond_site_symmetry_A
_geom_hbond_distance_DH
_geom_hbond_distance_HA
_geom_hbond_distance_DA
_geom_hbond_angle_DHA
C5 H5 N2 4_566 0.93 2.44 3.2847(18) 151.7

loop_
_geom_torsion_atom_site_label_1
_geom_torsion_atom_site_label_2
_geom_torsion_atom_site_label_3
_geom_torsion_atom_site_label_4
_geom_torsion_site_symmetry_1
_geom_torsion
C5 N1 N2 C3 . -1.74(18)
N2 N1 N2 C3 1 0E1(6)
C6 N1 N2 C3 . -174.80(14)
N1 N2 C3 C4 . 0.97(18)
N1 N2 C3 C14 . -178.58(14)
N2 C3 C4 C5 . 0.11(19)
C14 C3 C4 C5 . 179.60(16)
N2 C3 C4 S1 . 175.28(13)
C14 C3 C4 S1 . -5.2(3)
C21 S1 C4 C5 . -89.59(16)
C21 S1 C4 C3 . 96.11(16)
N2 N1 C5 C4 . 1.85(19)
C6 N1 C5 C4 . 173.86(16)
C3 C4 C5 N1 . -1.17(18)
S1 C4 C5 N1 . -176.61(12)
C5 N1 C6 C11 . -148.40(17)
N2 N1 C6 C11 . 23.1(2)
C5 N1 C6 C7 . 29.1(3)
N2 N1 C6 C7 . -159.39(15)
C11 C6 C7 C8 . 2.8(2)
N1 C6 C7 C8 . -174.74(16)
C11 C6 C7 N12 . -172.09(16)
N1 C6 C7 N12 . 10.4(3)
C6 C7 C8 C9 . -3.0(3)
N12 C7 C8 C9 . 172.26(17)
C7 C8 C9 C10 . 0.9(3)
C7 C8 C9 N13 . -178.39(18)
C8 C9 C10 C11 . 1.3(3)
N13 C9 C10 C11 . -179.38(18)
C9 C10 C11 C6 . -1.5(3)
C7 C6 C11 C10 . -0.5(3)
N1 C6 C11 C10 . 177.22(17)
C8 C7 N12 O2 . 34.3(2)
C6 C7 N12 O2 . -150.55(18)
C8 C7 N12 O1 . -142.78(18)
C6 C7 N12 O1 . 32.4(3)
C8 C9 N13 O4 . 172.7(2)
C10 C9 N13 O4 . -6.6(3)
C8 C9 N13 O3 . -7.0(3)
C10 C9 N13 O3 . 173.7(2)
N2 C3 C14 C15 . -39.9(2)
C4 C3 C14 C15 . 140.64(18)
N2 C3 C14 C19 . 138.13(17)
C4 C3 C14 C19 . -41.3(3)
C19 C14 C15 C16 . -1.8(2)
C3 C14 C15 C16 . 176.31(15)
C14 C15 C16 C17 . 0.3(3)
C15 C16 C17 C18 . 1.1(3)
C15 C16 C17 C20 . -178.87(18)
C16 C17 C18 C19 . -1.0(3)
C20 C17 C18 C19 . 178.95(19)
C17 C18 C19 C14 . -0.5(3)
C15 C14 C19 C18 . 1.9(3)
C3 C14 C19 C18 . -176.21(16)
C4 S1 C21 C22 . -7.65(17)
C4 S1 C21 C26 . 173.29(14)
C26 C21 C22 C23 . 0.5(3)
S1 C21 C22 C23 . -178.52(15)
C21 C22 C23 C24 . -0.9(3)
C22 C23 C24 C25 . 0.5(3)
C23 C24 C25 C26 . 0.4(4)
C24 C25 C26 C21 . -0.8(3)
C22 C21 C26 C25 . 0.4(3)
S1 C21 C26 C25 . 179.46(17)

loop_
_cod_related_entry_id
_cod_related_entry_database
_cod_related_entry_code
1 ChemSpider 24740868
